data_7103945
loop_
_publ_author_name
'Philip Coppens'

_publ_contact_author_address
;
Chemistry
SUNY at Buffalo
Department of Chemistry, State Univ
Buffalo
New York
14260
UNITED STATES OF AMERICA
;
_publ_contact_author_email COPPENS@ACSU.BUFFALO.EDU
_publ_contact_author_name 'Prof Philip Coppens'
_publ_section_title
;
Three-fold interpenetrating three-dimensional
networks based on C-methylcalix[4]resorcinarene incorporating
benzophenone guest molecules
;
_journal_coden_Cambridge 182
_journal_name_full 'Chemical communications (Cambridge, England)'
_journal_paper_doi 10.1039/b209989f
_journal_year 2003
_chemical_formula_sum 'C69 H62 N8 O9'
_chemical_formula_weight 1147.27
_space_group_IT_number 2
_symmetry_cell_setting triclinic
_symmetry_space_group_name_Hall '-P 1'
_symmetry_space_group_name_H-M 'P -1'
_atom_sites_solution_hydrogens geom
_atom_sites_solution_primary direct
_atom_sites_solution_secondary difmap
_audit_creation_method SHELXL-97
_cell_angle_alpha 89.123(11)
_cell_angle_beta 73.006(14)
_cell_angle_gamma 81.958(12)
_cell_formula_units_Z 2
_cell_length_a 13.810(6)
_cell_length_b 14.509(5)
_cell_length_c 15.157(6)
_cell_measurement_temperature 150(1)
_cell_volume 2875(2)
_computing_cell_refinement SMART
_computing_data_collection 'SMART CCD 1000'
_computing_data_reduction SAINT
_computing_molecular_graphics XP
_computing_publication_material XCIF
_computing_structure_refinement 'SHELXL-97 (Sheldrick, 1997)'
_computing_structure_solution 'SHELXS-97 (Sheldrick, 1990)'
_diffrn_ambient_temperature 150(1)
_diffrn_measured_fraction_theta_full 0.870
_diffrn_measured_fraction_theta_max 0.870
_diffrn_measurement_device_type 'SMART CCD 1000'
_diffrn_radiation_monochromator graphite
_diffrn_radiation_source 'fine-focus sealed tube'
_diffrn_radiation_type MoK\a
_diffrn_radiation_wavelength 0.71073
_diffrn_reflns_av_R_equivalents 0.1567
_diffrn_reflns_av_sigmaI/netI 0.1753
_diffrn_reflns_limit_h_max 19
_diffrn_reflns_limit_h_min -18
_diffrn_reflns_limit_k_max 19
_diffrn_reflns_limit_k_min -19
_diffrn_reflns_limit_l_max 20
_diffrn_reflns_limit_l_min -21
_diffrn_reflns_number 35257
_diffrn_reflns_theta_full 30.78
_diffrn_reflns_theta_max 30.78
_diffrn_reflns_theta_min 1.41
_exptl_absorpt_coefficient_mu 0.089
_exptl_crystal_colour yellow
_exptl_crystal_density_diffrn 1.325
_exptl_crystal_density_method 'not measured'
_exptl_crystal_description prismatic
_exptl_crystal_F_000 1208
_exptl_crystal_size_max 0.32
_exptl_crystal_size_mid 0.18
_exptl_crystal_size_min 0.10
_refine_diff_density_max 0.495
_refine_diff_density_min -0.402
_refine_diff_density_rms 0.084
_refine_ls_extinction_coef 0.0031(7)
_refine_ls_extinction_expression Fc^*^=kFc[1+0.001xFc^2^\l^3^/sin(2\q)]^-1/4^
_refine_ls_extinction_method SHELXL
_refine_ls_goodness_of_fit_ref 1.029
_refine_ls_hydrogen_treatment mixed
_refine_ls_matrix_type full
_refine_ls_number_parameters 1024
_refine_ls_number_reflns 15638
_refine_ls_number_restraints 0
_refine_ls_restrained_S_all 1.029
_refine_ls_R_factor_all 0.1859
_refine_ls_R_factor_gt 0.0830
_refine_ls_shift/su_max 0.000
_refine_ls_shift/su_mean 0.000
_refine_ls_structure_factor_coef Fsqd
_refine_ls_weighting_details 'calc w=1/[\s^2^(Fo^2^)+(0.0929P)^2^+0.6818P] where P=(Fo^2^+2Fc^2^)/3'
_refine_ls_weighting_scheme calc
_refine_ls_wR_factor_gt 0.1835
_refine_ls_wR_factor_ref 0.2370
_reflns_number_gt 7631
_reflns_number_total 15638
_reflns_threshold_expression >2sigma(I)
_cod_data_source_file b209989f.txt
_cod_data_source_block p-1
_cod_original_sg_symbol_H-M P-1
_cod_database_code 7103945

loop_
_symmetry_equiv_pos_as_xyz
'x, y, z'
'-x, -y, -z'

loop_
_atom_site_label
_atom_site_type_symbol
_atom_site_fract_x
_atom_site_fract_y
_atom_site_fract_z
_atom_site_U_iso_or_equiv
_atom_site_adp_type
_atom_site_occupancy
_atom_site_symmetry_multiplicity
_atom_site_calc_flag
_atom_site_refinement_flags
_atom_site_disorder_assembly
_atom_site_disorder_group
O1 O 0.54280(17) 0.70454(17) -0.01040(15) 0.0269(5) Uani 1 1 d . . .
O2 O 0.55014(17) 0.48260(16) 0.21174(15) 0.0279(5) Uani 1 1 d . . .
O3 O 0.72511(16) 0.44965(15) 0.42631(14) 0.0240(5) Uani 1 1 d . . .
O4 O 0.44958(17) 0.62858(15) 0.64399(13) 0.0224(5) Uani 1 1 d . . .
O5 O 0.29432(16) 0.65625(15) 0.41211(14) 0.0220(5) Uani 1 1 d . . .
O6 O 0.29732(16) 0.88750(16) 0.18381(14) 0.0220(5) Uani 1 1 d . . .
O7 O 0.45255(16) 1.15033(15) 0.12636(14) 0.0224(5) Uani 1 1 d . . .
O8 O 0.72005(15) 0.95530(15) -0.08425(13) 0.0213(4) Uani 1 1 d . . .
O9 O -0.0460(2) 0.1539(2) 0.67568(18) 0.0577(9) Uani 1 1 d . . .
C1 C 0.6610(2) 0.7169(2) 0.07999(18) 0.0176(6) Uani 1 1 d . . .
C2 C 0.5852(2) 0.6752(2) 0.05846(18) 0.0199(6) Uani 1 1 d . . .
C3 C 0.5507(2) 0.5976(2) 0.10352(19) 0.0217(6) Uani 1 1 d . . .
C4 C 0.5885(2) 0.5606(2) 0.17387(18) 0.0196(6) Uani 1 1 d . . .
C5 C 0.6631(2) 0.6003(2) 0.19955(18) 0.0182(6) Uani 1 1 d . . .
C6 C 0.6961(2) 0.6777(2) 0.15188(18) 0.0186(6) Uani 1 1 d . . .
C7 C 0.7057(2) 0.5585(2) 0.27556(18) 0.0186(6) Uani 1 1 d . . .
C8 C 0.8095(2) 0.5892(3) 0.2720(2) 0.0274(7) Uani 1 1 d . . .
C9 C 0.6327(2) 0.5784(2) 0.37269(18) 0.0171(5) Uani 1 1 d . . .
C10 C 0.6494(2) 0.5243(2) 0.44539(18) 0.0186(6) Uani 1 1 d . . .
C11 C 0.5878(2) 0.5449(2) 0.53501(18) 0.0183(6) Uani 1 1 d . . .
C12 C 0.5074(2) 0.6168(2) 0.55307(17) 0.0178(6) Uani 1 1 d . . .
C13 C 0.4871(2) 0.6729(2) 0.48299(18) 0.0176(6) Uani 1 1 d . . .
C14 C 0.5514(2) 0.6506(2) 0.39367(18) 0.0172(6) Uani 1 1 d . . .
C15 C 0.4001(2) 0.7545(2) 0.50485(17) 0.0160(5) Uani 1 1 d . . .
C16 C 0.4244(3) 0.8312(2) 0.5595(2) 0.0252(7) Uani 1 1 d . . .
C17 C 0.37230(19) 0.79104(19) 0.41956(17) 0.0150(5) Uani 1 1 d . . .
C18 C 0.3219(2) 0.73915(19) 0.37523(18) 0.0165(5) Uani 1 1 d . . .
C19 C 0.2972(2) 0.7716(2) 0.29717(18) 0.0175(6) Uani 1 1 d . . .
C20 C 0.3234(2) 0.85593(19) 0.26106(17) 0.0154(5) Uani 1 1 d . . .
C21 C 0.37490(19) 0.91005(19) 0.30195(17) 0.0153(5) Uani 1 1 d . . .
C22 C 0.3974(2) 0.8750(2) 0.38114(17) 0.0154(5) Uani 1 1 d . . .
C23 C 0.4064(2) 1.00091(19) 0.26093(17) 0.0151(5) Uani 1 1 d . . .
C24 C 0.4403(2) 1.0596(2) 0.32696(19) 0.0219(6) Uani 1 1 d . . .
C25 C 0.4899(2) 0.9888(2) 0.16807(17) 0.0162(5) Uani 1 1 d . . .
C26 C 0.5074(2) 1.0634(2) 0.10926(17) 0.0168(6) Uani 1 1 d . . .
C27 C 0.5850(2) 1.0525(2) 0.02537(18) 0.0168(5) Uani 1 1 d . . .
C28 C 0.6457(2) 0.9678(2) -0.00027(17) 0.0169(6) Uani 1 1 d . . .
C29 C 0.6319(2) 0.8909(2) 0.05719(17) 0.0162(5) Uani 1 1 d . . .
C30 C 0.5539(2) 0.9048(2) 0.14036(18) 0.0168(5) Uani 1 1 d . . .
C31 C 0.7024(2) 0.8003(2) 0.02832(18) 0.0171(5) Uani 1 1 d . . .
C32 C 0.8100(2) 0.8101(2) 0.0308(2) 0.0249(7) Uani 1 1 d . . .
C33 C -0.1218(3) 0.2313(3) -0.1144(2) 0.0329(8) Uani 1 1 d . . .
C34 C -0.0773(3) 0.2824(3) -0.0650(2) 0.0306(7) Uani 1 1 d . . .
C35 C -0.1387(2) 0.3461(2) 0.0022(2) 0.0253(7) Uani 1 1 d . . .
C36 C -0.2431(3) 0.3572(3) 0.0162(2) 0.0308(7) Uani 1 1 d . . .
C37 C -0.2826(3) 0.3026(3) -0.0352(2) 0.0314(7) Uani 1 1 d . . .
C38 C -0.0957(2) 0.3994(2) 0.0597(2) 0.0272(7) Uani 1 1 d . . .
C39 C 0.1223(2) 0.4335(2) 0.0998(2) 0.0278(7) Uani 1 1 d . . .
C40 C 0.1623(2) 0.4813(2) 0.16328(19) 0.0234(6) Uani 1 1 d . . .
C41 C 0.2649(2) 0.4597(2) 0.1597(2) 0.0273(7) Uani 1 1 d . . .
C42 C 0.2995(3) 0.5014(2) 0.2237(2) 0.0286(7) Uani 1 1 d . . .
C43 C 0.1412(3) 0.5853(2) 0.2892(2) 0.0281(7) Uani 1 1 d . . .
C44 C 0.0999(3) 0.5455(2) 0.2291(2) 0.0283(7) Uani 1 1 d . . .
C45 C 0.2983(3) 0.2845(3) 0.3248(2) 0.0373(9) Uani 1 1 d . . .
C46 C 0.2181(3) 0.3454(3) 0.3800(2) 0.0353(8) Uani 1 1 d . . .
C47 C 0.1220(3) 0.3479(2) 0.3679(2) 0.0348(8) Uani 1 1 d . . .
C48 C 0.1104(3) 0.2901(3) 0.3022(3) 0.0397(9) Uani 1 1 d . . .
C49 C 0.1946(3) 0.2304(3) 0.2502(2) 0.0360(8) Uani 1 1 d . . .
C50 C 0.0332(3) 0.4134(3) 0.4222(2) 0.0384(9) Uani 1 1 d . . .
C51 C -0.1758(3) 0.2499(3) 0.2336(2) 0.0336(8) Uani 1 1 d . . .
C52 C -0.1174(3) 0.1831(3) 0.1670(2) 0.0332(8) Uani 1 1 d . . .
C53 C -0.1676(3) 0.1330(2) 0.1211(2) 0.0323(8) Uani 1 1 d . . .
C54 C -0.2721(3) 0.1540(3) 0.1411(2) 0.0341(8) Uani 1 1 d . . .
C55 C -0.3226(3) 0.2220(3) 0.2073(2) 0.0346(8) Uani 1 1 d . . .
C56 C -0.1136(3) 0.0618(3) 0.0499(2) 0.0333(8) Uani 1 1 d . . .
C57 C 0.2080(3) 0.1794(3) 0.5676(3) 0.0397(9) Uani 1 1 d . . .
C58 C 0.2989(3) 0.1835(3) 0.5862(3) 0.0474(10) Uani 1 1 d . . .
C59 C 0.3183(3) 0.1397(3) 0.6611(3) 0.0494(11) Uani 1 1 d . . .
C60 C 0.2464(4) 0.0920(3) 0.7182(3) 0.0503(11) Uani 1 1 d . . .
C61 C 0.1514(3) 0.0924(3) 0.7034(3) 0.0441(9) Uani 1 1 d . . .
C62 C 0.1337(3) 0.1349(3) 0.6262(2) 0.0348(8) Uani 1 1 d . . .
C63 C 0.0311(3) 0.1388(3) 0.6106(2) 0.0384(9) Uani 1 1 d . . .
C64 C 0.0248(3) 0.1242(3) 0.5155(2) 0.0336(8) Uani 1 1 d . . .
C65 C -0.0662(3) 0.1565(3) 0.4963(3) 0.0442(10) Uani 1 1 d . . .
C66 C -0.0779(3) 0.1382(4) 0.4119(3) 0.0520(12) Uani 1 1 d . . .
C67 C 0.0004(3) 0.0854(3) 0.3456(3) 0.0457(10) Uani 1 1 d . . .
C68 C 0.0912(3) 0.0519(3) 0.3643(2) 0.0381(9) Uani 1 1 d . . .
C69 C 0.1044(3) 0.0725(3) 0.4481(2) 0.0332(8) Uani 1 1 d . . .
N1 N -0.2236(2) 0.2398(2) -0.09922(18) 0.0301(6) Uani 1 1 d . . .
N2 N 0.2395(2) 0.56335(19) 0.28776(18) 0.0271(6) Uani 1 1 d . . .
N3 N 0.0003(2) 0.3887(2) 0.04813(18) 0.0313(6) Uani 1 1 d . . .
N4 N 0.0261(2) 0.4407(2) 0.11319(18) 0.0320(6) Uani 1 1 d . . .
N5 N 0.2877(2) 0.2275(2) 0.26060(19) 0.0357(7) Uani 1 1 d . . .
N6 N 0.0454(2) 0.4702(2) 0.4788(2) 0.0414(8) Uani 1 1 d . . .
N7 N -0.2774(2) 0.2694(2) 0.25404(18) 0.0318(6) Uani 1 1 d . . .
N8 N -0.0191(2) 0.0340(2) 0.0356(2) 0.0405(7) Uani 1 1 d . . .
H14A H 0.544(2) 0.691(2) 0.3408(18) 0.008(7) Uiso 1 1 d . . .
H30A H 0.547(2) 0.855(2) 0.182(2) 0.014(7) Uiso 1 1 d . . .
H2 H 0.561(3) 0.464(2) 0.263(2) 0.026(9) Uiso 1 1 d . . .
H27A H 0.5898(19) 1.1057(19) -0.0140(17) 0.004(6) Uiso 1 1 d . . .
H1 H 0.563(4) 0.759(4) -0.042(3) 0.074(16) Uiso 1 1 d . . .
H24C H 0.458(2) 1.121(2) 0.294(2) 0.024(8) Uiso 1 1 d . . .
H8 H 0.716(3) 1.009(3) -0.118(2) 0.029(9) Uiso 1 1 d . . .
H23A H 0.347(3) 1.041(2) 0.248(2) 0.027(9) Uiso 1 1 d . . .
H24B H 0.386(3) 1.076(2) 0.392(2) 0.028(9) Uiso 1 1 d . . .
H37A H -0.355(3) 0.309(3) -0.028(3) 0.050(12) Uiso 1 1 d . . .
H32C H 0.852(3) 0.756(3) 0.018(3) 0.044(11) Uiso 1 1 d . . .
H32B H 0.810(3) 0.830(3) 0.101(2) 0.036(10) Uiso 1 1 d . . .
H24A H 0.509(3) 1.025(2) 0.336(2) 0.031(9) Uiso 1 1 d . . .
H7 H 0.403(4) 1.165(4) 0.174(3) 0.083(18) Uiso 1 1 d . . .
H15A H 0.340(2) 0.729(2) 0.547(2) 0.020(8) Uiso 1 1 d . . .
H11A H 0.594(2) 0.5082(19) 0.5863(18) 0.004(6) Uiso 1 1 d . . .
H39A H 0.171(3) 0.392(3) 0.044(3) 0.041(10) Uiso 1 1 d . . .
H34A H -0.005(3) 0.273(3) -0.079(2) 0.035(10) Uiso 1 1 d . . .
H68A H 0.156(3) 0.014(3) 0.311(3) 0.049(12) Uiso 1 1 d . . .
H32A H 0.841(3) 0.857(2) -0.011(2) 0.026(9) Uiso 1 1 d . . .
H55A H -0.396(3) 0.242(3) 0.223(2) 0.037(10) Uiso 1 1 d . . .
H57A H 0.192(3) 0.212(3) 0.515(2) 0.034(10) Uiso 1 1 d . . .
H44A H 0.028(3) 0.565(3) 0.235(3) 0.043(11) Uiso 1 1 d . . .
H38A H -0.138(3) 0.444(3) 0.106(2) 0.037(10) Uiso 1 1 d . . .
H6 H 0.280(4) 0.843(4) 0.160(3) 0.068(16) Uiso 1 1 d . . .
H36A H -0.288(3) 0.401(3) 0.062(3) 0.039(10) Uiso 1 1 d . . .
H41A H 0.309(3) 0.410(3) 0.116(2) 0.033(10) Uiso 1 1 d . . .
H33A H -0.076(3) 0.185(3) -0.166(3) 0.047(11) Uiso 1 1 d . . .
H3 H 0.719(3) 0.415(3) 0.475(2) 0.028(9) Uiso 1 1 d . . .
H4 H 0.385(4) 0.656(4) 0.653(4) 0.092(19) Uiso 1 1 d . . .
H67A H -0.005(3) 0.069(3) 0.280(3) 0.053(12) Uiso 1 1 d . . .
H52A H -0.042(3) 0.176(2) 0.155(2) 0.031(9) Uiso 1 1 d . . .
H69A H 0.167(3) 0.047(3) 0.463(3) 0.050(12) Uiso 1 1 d . . .
H43A H 0.099(3) 0.633(3) 0.334(2) 0.035(10) Uiso 1 1 d . . .
H16C H 0.438(2) 0.803(2) 0.612(2) 0.027(9) Uiso 1 1 d . . .
H16B H 0.360(3) 0.887(3) 0.583(3) 0.046(11) Uiso 1 1 d . . .
H7A H 0.719(2) 0.484(2) 0.264(2) 0.026(9) Uiso 1 1 d . . .
H50A H -0.043(3) 0.412(3) 0.415(2) 0.039(10) Uiso 1 1 d . . .
H16A H 0.475(3) 0.867(3) 0.524(3) 0.037(10) Uiso 1 1 d . . .
H22A H 0.431(2) 0.914(2) 0.412(2) 0.020(8) Uiso 1 1 d . . .
H31A H 0.707(3) 0.794(3) -0.037(2) 0.035(10) Uiso 1 1 d . . .
H54A H -0.310(3) 0.121(3) 0.109(3) 0.052(12) Uiso 1 1 d . . .
H49A H 0.184(2) 0.185(2) 0.204(2) 0.021(8) Uiso 1 1 d . . .
H56A H -0.155(3) 0.032(3) 0.008(3) 0.051(12) Uiso 1 1 d . . .
H48A H 0.038(3) 0.290(3) 0.289(2) 0.034(10) Uiso 1 1 d . . .
H46A H 0.230(3) 0.385(3) 0.426(2) 0.030(9) Uiso 1 1 d . . .
H66A H -0.150(4) 0.153(3) 0.401(3) 0.075(15) Uiso 1 1 d . . .
H3A H 0.502(2) 0.567(2) 0.080(2) 0.022(8) Uiso 1 1 d . . .
H51A H -0.143(3) 0.284(3) 0.267(3) 0.038(10) Uiso 1 1 d . . .
H19A H 0.261(2) 0.737(2) 0.266(2) 0.021(8) Uiso 1 1 d . . .
H8C H 0.839(3) 0.556(2) 0.322(2) 0.033(9) Uiso 1 1 d . . .
H8B H 0.798(3) 0.661(3) 0.288(2) 0.042(11) Uiso 1 1 d . . .
H5 H 0.281(3) 0.624(3) 0.369(3) 0.053(13) Uiso 1 1 d . . .
H8A H 0.859(3) 0.579(3) 0.211(3) 0.063(14) Uiso 1 1 d . . .
H42A H 0.368(3) 0.484(3) 0.223(2) 0.039(10) Uiso 1 1 d . . .
H6A H 0.749(2) 0.704(2) 0.163(2) 0.021(8) Uiso 1 1 d . . .
H59A H 0.379(3) 0.136(3) 0.673(3) 0.052(12) Uiso 1 1 d . . .
H45A H 0.367(3) 0.281(3) 0.328(3) 0.045(11) Uiso 1 1 d . . .
H61A H 0.105(3) 0.049(3) 0.743(3) 0.060(13) Uiso 1 1 d . . .
H65A H -0.119(4) 0.192(3) 0.543(3) 0.066(14) Uiso 1 1 d . . .
H60A H 0.268(4) 0.058(4) 0.760(3) 0.075(16) Uiso 1 1 d . . .
H58A H 0.351(4) 0.222(4) 0.543(3) 0.086(17) Uiso 1 1 d . . .

loop_
_atom_site_aniso_label
_atom_site_aniso_U_11
_atom_site_aniso_U_22
_atom_site_aniso_U_33
_atom_site_aniso_U_23
_atom_site_aniso_U_13
_atom_site_aniso_U_12
O1 0.0310(12) 0.0292(14) 0.0290(11) 0.0132(9) -0.0199(10) -0.0096(10)
O2 0.0337(12) 0.0280(13) 0.0307(11) 0.0145(10) -0.0196(10) -0.0133(10)
O3 0.0257(11) 0.0230(12) 0.0229(10) 0.0044(9) -0.0104(9) 0.0046(9)
O4 0.0266(11) 0.0239(12) 0.0154(9) 0.0015(8) -0.0068(8) 0.0030(9)
O5 0.0312(11) 0.0180(12) 0.0243(10) 0.0066(8) -0.0173(9) -0.0088(9)
O6 0.0313(11) 0.0214(12) 0.0223(10) 0.0062(8) -0.0193(9) -0.0099(9)
O7 0.0261(11) 0.0179(12) 0.0206(10) 0.0012(8) -0.0056(9) 0.0027(8)
O8 0.0209(10) 0.0219(12) 0.0178(9) 0.0035(8) -0.0035(8) 0.0024(8)
O9 0.0303(14) 0.097(3) 0.0418(15) -0.0203(15) -0.0052(12) -0.0057(15)
C1 0.0175(13) 0.0161(15) 0.0173(12) 0.0002(10) -0.0051(10) 0.0043(10)
C2 0.0189(13) 0.0219(16) 0.0199(13) 0.0031(11) -0.0101(11) 0.0030(11)
C3 0.0236(14) 0.0231(17) 0.0222(13) 0.0052(11) -0.0130(12) -0.0020(12)
C4 0.0226(14) 0.0175(15) 0.0195(12) 0.0050(10) -0.0081(11) -0.0016(11)
C5 0.0155(12) 0.0200(16) 0.0182(12) -0.0003(10) -0.0068(10) 0.0051(10)
C6 0.0179(13) 0.0196(16) 0.0183(12) -0.0026(10) -0.0067(11) 0.0001(11)
C7 0.0158(13) 0.0193(16) 0.0206(13) 0.0001(11) -0.0078(11) 0.0035(10)
C8 0.0170(14) 0.039(2) 0.0273(15) 0.0053(14) -0.0097(12) 0.0007(13)
C9 0.0177(13) 0.0181(15) 0.0181(12) 0.0028(10) -0.0090(10) -0.0031(10)
C10 0.0196(13) 0.0184(15) 0.0205(12) 0.0003(10) -0.0107(11) -0.0012(11)
C11 0.0238(14) 0.0159(15) 0.0186(12) 0.0023(10) -0.0129(11) -0.0002(11)
C12 0.0207(13) 0.0182(15) 0.0164(12) -0.0011(10) -0.0082(11) -0.0027(11)
C13 0.0173(13) 0.0179(15) 0.0202(12) -0.0004(10) -0.0109(11) 0.0001(10)
C14 0.0207(13) 0.0162(15) 0.0180(12) 0.0033(10) -0.0112(11) -0.0022(11)
C15 0.0196(13) 0.0169(15) 0.0140(11) 0.0011(10) -0.0096(10) -0.0013(10)
C16 0.0372(18) 0.0230(18) 0.0215(14) 0.0014(12) -0.0181(13) -0.0043(14)
C17 0.0120(12) 0.0178(15) 0.0156(11) 0.0003(10) -0.0063(10) 0.0016(10)
C18 0.0190(13) 0.0128(14) 0.0186(12) 0.0017(10) -0.0077(10) -0.0008(10)
C19 0.0173(13) 0.0186(15) 0.0186(12) -0.0022(10) -0.0081(11) -0.0027(11)
C20 0.0161(12) 0.0164(15) 0.0142(11) 0.0019(10) -0.0068(10) 0.0007(10)
C21 0.0136(12) 0.0169(15) 0.0153(11) 0.0001(10) -0.0055(10) 0.0006(10)
C22 0.0133(12) 0.0179(15) 0.0162(11) -0.0030(10) -0.0064(10) -0.0010(10)
C23 0.0160(12) 0.0154(15) 0.0153(11) -0.0003(10) -0.0077(10) -0.0005(10)
C24 0.0328(16) 0.0183(16) 0.0185(13) 0.0016(11) -0.0128(12) -0.0058(12)
C25 0.0152(12) 0.0210(15) 0.0140(11) 0.0012(10) -0.0073(10) -0.0012(10)
C26 0.0168(13) 0.0185(15) 0.0166(12) 0.0010(10) -0.0093(10) 0.0017(10)
C27 0.0195(13) 0.0142(15) 0.0190(12) 0.0043(10) -0.0090(11) -0.0032(10)
C28 0.0169(13) 0.0169(15) 0.0173(12) 0.0008(10) -0.0061(10) -0.0011(10)
C29 0.0148(12) 0.0192(15) 0.0167(12) -0.0003(10) -0.0084(10) -0.0007(10)
C30 0.0188(13) 0.0163(15) 0.0187(12) 0.0027(10) -0.0113(11) -0.0015(10)
C31 0.0175(13) 0.0161(15) 0.0182(12) 0.0002(10) -0.0077(11) 0.0012(10)
C32 0.0172(14) 0.0224(18) 0.0358(17) 0.0050(13) -0.0102(13) -0.0003(12)
C33 0.0398(19) 0.035(2) 0.0285(16) -0.0056(14) -0.0171(15) -0.0037(15)
C34 0.0279(17) 0.036(2) 0.0304(16) -0.0045(14) -0.0134(14) -0.0003(14)
C35 0.0312(16) 0.0231(17) 0.0274(14) -0.0002(12) -0.0173(13) -0.0041(13)
C36 0.0289(17) 0.032(2) 0.0344(17) -0.0006(14) -0.0156(14) -0.0016(14)
C37 0.0288(17) 0.033(2) 0.0394(18) 0.0019(15) -0.0211(15) -0.0043(14)
C38 0.0303(17) 0.0252(18) 0.0290(15) -0.0039(13) -0.0135(13) -0.0023(13)
C39 0.0294(16) 0.0299(19) 0.0284(15) -0.0053(13) -0.0160(13) -0.0016(13)
C40 0.0259(15) 0.0260(18) 0.0240(14) 0.0013(12) -0.0150(12) -0.0059(12)
C41 0.0259(16) 0.0295(19) 0.0285(15) 0.0019(13) -0.0111(13) -0.0038(13)
C42 0.0251(16) 0.033(2) 0.0320(16) 0.0059(14) -0.0142(13) -0.0065(13)
C43 0.0330(17) 0.0240(18) 0.0325(16) -0.0018(13) -0.0175(14) -0.0041(13)
C44 0.0265(16) 0.0295(19) 0.0316(16) -0.0014(13) -0.0142(14) -0.0010(13)
C45 0.040(2) 0.027(2) 0.0362(18) 0.0025(15) -0.0032(16) 0.0046(15)
C46 0.044(2) 0.027(2) 0.0286(16) 0.0010(14) -0.0038(15) 0.0016(15)
C47 0.041(2) 0.0234(19) 0.0278(16) 0.0020(13) 0.0041(15) 0.0042(14)
C48 0.041(2) 0.030(2) 0.0392(19) 0.0031(15) -0.0008(16) 0.0014(16)
C49 0.047(2) 0.0237(19) 0.0319(17) -0.0009(14) -0.0035(16) -0.0031(15)
C50 0.041(2) 0.029(2) 0.0329(17) -0.0019(14) 0.0044(16) 0.0045(16)
C51 0.0364(19) 0.036(2) 0.0329(17) 0.0014(15) -0.0183(15) -0.0043(15)
C52 0.0250(16) 0.039(2) 0.0366(17) 0.0045(15) -0.0130(14) 0.0011(14)
C53 0.0391(19) 0.028(2) 0.0314(16) 0.0017(13) -0.0134(15) -0.0040(15)
C54 0.0351(19) 0.037(2) 0.0323(17) -0.0031(15) -0.0120(15) -0.0076(15)
C55 0.0302(18) 0.048(2) 0.0275(16) -0.0002(15) -0.0116(14) -0.0043(16)
C56 0.0367(19) 0.027(2) 0.0344(17) -0.0025(14) -0.0091(15) -0.0019(14)
C57 0.037(2) 0.042(2) 0.0411(19) -0.0073(17) -0.0132(17) -0.0073(17)
C58 0.039(2) 0.053(3) 0.053(2) -0.012(2) -0.0135(19) -0.0131(19)
C59 0.031(2) 0.056(3) 0.066(3) -0.021(2) -0.023(2) -0.0013(18)
C60 0.058(3) 0.052(3) 0.050(2) -0.005(2) -0.033(2) -0.001(2)
C61 0.045(2) 0.051(3) 0.040(2) -0.0005(18) -0.0162(18) -0.0122(19)
C62 0.0326(18) 0.040(2) 0.0324(17) -0.0067(15) -0.0102(14) -0.0038(15)
C63 0.0291(18) 0.050(3) 0.0373(18) -0.0036(16) -0.0102(15) -0.0074(16)
C64 0.0296(17) 0.041(2) 0.0331(17) 0.0012(15) -0.0127(14) -0.0057(15)
C65 0.033(2) 0.057(3) 0.043(2) 0.0045(19) -0.0141(17) 0.0002(18)
C66 0.040(2) 0.073(3) 0.054(2) 0.019(2) -0.028(2) -0.013(2)
C67 0.056(3) 0.051(3) 0.043(2) 0.0170(19) -0.029(2) -0.022(2)
C68 0.043(2) 0.043(2) 0.0311(17) 0.0058(16) -0.0121(16) -0.0128(17)
C69 0.0321(18) 0.035(2) 0.0345(17) 0.0011(15) -0.0136(15) -0.0043(15)
N1 0.0385(16) 0.0313(17) 0.0303(13) 0.0035(11) -0.0222(12) -0.0117(12)
N2 0.0362(15) 0.0227(15) 0.0311(13) 0.0027(11) -0.0208(12) -0.0096(11)
N3 0.0325(15) 0.0321(17) 0.0364(14) -0.0106(12) -0.0224(13) -0.0008(12)
N4 0.0300(15) 0.0370(18) 0.0346(14) -0.0098(12) -0.0182(12) -0.0041(12)
N5 0.0397(17) 0.0255(17) 0.0311(14) 0.0016(12) 0.0020(13) 0.0042(12)
N6 0.0377(17) 0.0346(19) 0.0365(15) -0.0094(13) 0.0065(13) 0.0105(14)
N7 0.0337(15) 0.0351(18) 0.0271(13) 0.0001(12) -0.0126(12) 0.0019(12)
N8 0.0399(17) 0.035(2) 0.0445(17) -0.0107(13) -0.0126(14) 0.0035(13)

loop_
_atom_type_symbol
_atom_type_description
_atom_type_scat_dispersion_real
_atom_type_scat_dispersion_imag
_atom_type_scat_source
C C 0.0033 0.0016 'International Tables Vol C Tables 4.2.6.8 and 6.1.1.4'
H H 0.0000 0.0000 'International Tables Vol C Tables 4.2.6.8 and 6.1.1.4'
N N 0.0061 0.0033 'International Tables Vol C Tables 4.2.6.8 and 6.1.1.4'
O O 0.0106 0.0060 'International Tables Vol C Tables 4.2.6.8 and 6.1.1.4'

loop_
_geom_angle_atom_site_label_1
_geom_angle_atom_site_label_2
_geom_angle_atom_site_label_3
_geom_angle
_geom_angle_site_symmetry_1
_geom_angle_site_symmetry_3
_geom_angle_publ_flag
C2 C1 C6 116.2(3) . . ?
C2 C1 C31 121.6(2) . . ?
C6 C1 C31 122.1(3) . . ?
O1 C2 C3 114.9(3) . . ?
O1 C2 C1 123.8(3) . . ?
C3 C2 C1 121.3(2) . . ?
C2 C3 C4 120.4(3) . . ?
O2 C4 C3 115.0(3) . . ?
O2 C4 C5 124.1(2) . . ?
C3 C4 C5 120.9(3) . . ?
C6 C5 C4 116.7(2) . . ?
C6 C5 C7 122.6(3) . . ?
C4 C5 C7 120.7(3) . . ?
C5 C6 C1 124.5(3) . . ?
C5 C7 C9 113.9(2) . . ?
C5 C7 C8 112.7(2) . . ?
C9 C7 C8 108.8(2) . . ?
C14 C9 C10 117.6(2) . . ?
C14 C9 C7 123.1(2) . . ?
C10 C9 C7 119.3(2) . . ?
O3 C10 C11 120.8(2) . . ?
O3 C10 C9 119.0(2) . . ?
C11 C10 C9 120.2(3) . . ?
C12 C11 C10 120.5(2) . . ?
O4 C12 C11 115.3(2) . . ?
O4 C12 C13 123.1(2) . . ?
C11 C12 C13 121.7(2) . . ?
C12 C13 C14 116.2(2) . . ?
C12 C13 C15 120.9(2) . . ?
C14 C13 C15 122.9(2) . . ?
C9 C14 C13 123.8(2) . . ?
C17 C15 C13 112.9(2) . . ?
C17 C15 C16 112.2(2) . . ?
C13 C15 C16 110.5(2) . . ?
C22 C17 C18 117.0(2) . . ?
C22 C17 C15 122.5(2) . . ?
C18 C17 C15 120.4(2) . . ?
O5 C18 C19 120.5(3) . . ?
O5 C18 C17 118.7(2) . . ?
C19 C18 C17 120.8(3) . . ?
C18 C19 C20 120.4(3) . . ?
O6 C20 C19 119.6(3) . . ?
O6 C20 C21 119.2(2) . . ?
C19 C20 C21 121.2(2) . . ?
C20 C21 C22 116.4(2) . . ?
C20 C21 C23 121.3(2) . . ?
C22 C21 C23 122.3(3) . . ?
C17 C22 C21 124.1(3) . . ?
C21 C23 C25 113.7(2) . . ?
C21 C23 C24 112.7(2) . . ?
C25 C23 C24 109.1(2) . . ?
C30 C25 C26 117.3(2) . . ?
C30 C25 C23 122.0(2) . . ?
C26 C25 C23 120.7(2) . . ?
O7 C26 C25 124.7(2) . . ?
O7 C26 C27 114.8(2) . . ?
C25 C26 C27 120.6(3) . . ?
C28 C27 C26 120.4(2) . . ?
O8 C28 C27 121.0(2) . . ?
O8 C28 C29 117.9(2) . . ?
C27 C28 C29 121.1(2) . . ?
C30 C29 C28 116.6(3) . . ?
C30 C29 C31 123.8(2) . . ?
C28 C29 C31 119.6(2) . . ?
C25 C30 C29 124.0(2) . . ?
C29 C31 C1 113.7(2) . . ?
C29 C31 C32 110.6(3) . . ?
C1 C31 C32 113.4(2) . . ?
N1 C33 C34 122.6(3) . . ?
C33 C34 C35 119.5(3) . . ?
C36 C35 C34 118.2(3) . . ?
C36 C35 C38 120.0(3) . . ?
C34 C35 C38 121.7(3) . . ?
C35 C36 C37 119.2(3) . . ?
N1 C37 C36 122.7(3) . . ?
N3 C38 C35 120.5(3) . . ?
N4 C39 C40 119.7(3) . . ?
C44 C40 C41 118.7(3) . . ?
C44 C40 C39 121.6(3) . . ?
C41 C40 C39 119.7(3) . . ?
C42 C41 C40 118.7(3) . . ?
N2 C42 C41 122.9(3) . . ?
N2 C43 C44 123.0(3) . . ?
C43 C44 C40 118.8(3) . . ?
N5 C45 C46 123.2(4) . . ?
C45 C46 C47 118.4(4) . . ?
C48 C47 C46 118.8(3) . . ?
C48 C47 C50 119.6(4) . . ?
C46 C47 C50 121.5(4) . . ?
C47 C48 C49 119.2(4) . . ?
N5 C49 C48 122.7(4) . . ?
N6 C50 C47 119.5(4) . . ?
N7 C51 C52 123.2(3) . . ?
C53 C52 C51 118.4(3) . . ?
C54 C53 C52 118.5(3) . . ?
C54 C53 C56 118.7(3) . . ?
C52 C53 C56 122.8(3) . . ?
C53 C54 C55 118.6(4) . . ?
N7 C55 C54 124.5(3) . . ?
N8 C56 C53 120.7(4) . . ?
C58 C57 C62 120.5(4) . . ?
C59 C58 C57 120.2(4) . . ?
C58 C59 C60 120.0(4) . . ?
C59 C60 C61 120.3(4) . . ?
C62 C61 C60 119.1(4) . . ?
C57 C62 C61 119.8(4) . . ?
C57 C62 C63 120.1(3) . . ?
C61 C62 C63 119.9(3) . . ?
O9 C63 C64 120.9(3) . . ?
O9 C63 C62 119.6(3) . . ?
C64 C63 C62 119.5(3) . . ?
C65 C64 C69 119.5(3) . . ?
C65 C64 C63 118.5(3) . . ?
C69 C64 C63 121.8(3) . . ?
C66 C65 C64 120.4(4) . . ?
C65 C66 C67 120.2(4) . . ?
C68 C67 C66 120.0(4) . . ?
C69 C68 C67 120.0(4) . . ?
C68 C69 C64 120.0(3) . . ?
C37 N1 C33 117.8(3) . . ?
C42 N2 C43 117.8(3) . . ?
C38 N3 N4 112.2(3) . . ?
C39 N4 N3 112.6(3) . . ?
C49 N5 C45 117.6(3) . . ?
C50 N6 N6 112.1(4) . 2_566 ?
C55 N7 C51 116.8(3) . . ?
C56 N8 N8 112.3(4) . 2 ?

loop_
_geom_bond_atom_site_label_1
_geom_bond_atom_site_label_2
_geom_bond_distance
_geom_bond_site_symmetry_2
_geom_bond_publ_flag
O1 C2 1.374(3) . ?
O2 C4 1.365(3) . ?
O3 C10 1.366(3) . ?
O4 C12 1.375(3) . ?
O5 C18 1.374(3) . ?
O6 C20 1.377(3) . ?
O7 C26 1.364(3) . ?
O8 C28 1.378(3) . ?
O9 C63 1.217(4) . ?
C1 C2 1.396(4) . ?
C1 C6 1.399(4) . ?
C1 C31 1.519(4) . ?
C2 C3 1.377(4) . ?
C3 C4 1.388(4) . ?
C4 C5 1.397(4) . ?
C5 C6 1.385(4) . ?
C5 C7 1.523(4) . ?
C7 C9 1.527(4) . ?
C7 C8 1.545(4) . ?
C9 C14 1.391(4) . ?
C9 C10 1.398(4) . ?
C10 C11 1.387(4) . ?
C11 C12 1.380(4) . ?
C12 C13 1.398(4) . ?
C13 C14 1.399(4) . ?
C13 C15 1.528(4) . ?
C15 C17 1.520(3) . ?
C15 C16 1.528(4) . ?
C17 C22 1.386(4) . ?
C17 C18 1.393(4) . ?
C18 C19 1.383(4) . ?
C19 C20 1.384(4) . ?
C20 C21 1.391(4) . ?
C21 C22 1.397(3) . ?
C21 C23 1.514(4) . ?
C23 C25 1.531(4) . ?
C23 C24 1.536(4) . ?
C25 C30 1.392(4) . ?
C25 C26 1.394(4) . ?
C26 C27 1.397(4) . ?
C27 C28 1.378(4) . ?
C28 C29 1.405(4) . ?
C29 C30 1.394(4) . ?
C29 C31 1.509(4) . ?
C31 C32 1.524(4) . ?
C33 N1 1.344(4) . ?
C33 C34 1.379(5) . ?
C34 C35 1.384(5) . ?
C35 C36 1.382(5) . ?
C35 C38 1.469(4) . ?
C36 C37 1.385(5) . ?
C37 N1 1.339(5) . ?
C38 N3 1.273(4) . ?
C39 N4 1.273(4) . ?
C39 C40 1.467(4) . ?
C40 C44 1.381(4) . ?
C40 C41 1.392(4) . ?
C41 C42 1.380(5) . ?
C42 N2 1.336(4) . ?
C43 N2 1.344(4) . ?
C43 C44 1.379(5) . ?
C45 N5 1.340(5) . ?
C45 C46 1.383(5) . ?
C46 C47 1.387(5) . ?
C47 C48 1.371(6) . ?
C47 C50 1.480(5) . ?
C48 C49 1.388(5) . ?
C49 N5 1.336(5) . ?
C50 N6 1.261(5) . ?
C51 N7 1.335(4) . ?
C51 C52 1.394(5) . ?
C52 C53 1.391(5) . ?
C53 C54 1.376(5) . ?
C53 C56 1.461(5) . ?
C54 C55 1.377(5) . ?
C55 N7 1.326(5) . ?
C56 N8 1.266(5) . ?
C57 C58 1.374(5) . ?
C57 C62 1.377(5) . ?
C58 C59 1.368(6) . ?
C59 C60 1.373(6) . ?
C60 C61 1.395(6) . ?
C61 C62 1.382(5) . ?
C62 C63 1.496(5) . ?
C63 C64 1.489(5) . ?
C64 C65 1.389(5) . ?
C64 C69 1.396(5) . ?
C65 C66 1.370(6) . ?
C66 C67 1.387(7) . ?
C67 C68 1.387(5) . ?
C68 C69 1.378(5) . ?
N3 N4 1.404(4) . ?
N6 N6 1.406(5) 2_566 ?
N8 N8 1.404(6) 2 ?

loop_
_geom_hbond_atom_site_label_D
_geom_hbond_atom_site_label_H
_geom_hbond_atom_site_label_A
_geom_hbond_distance_DH
_geom_hbond_distance_HA
_geom_hbond_distance_DA
_geom_hbond_angle_DHA
_geom_hbond_site_symmetry_A
O1 H1 O7 0.95(5) 1.85(5) 2.718(3) 150(4) 2_675
O2 H2 O4 0.86(3) 1.92(3) 2.698(3) 149(3) 2_666
O3 H3 O5 0.87(3) 1.96(3) 2.837(3) 176(3) 2_666
O4 H4 N7 0.89(5) 1.93(5) 2.678(4) 140(5) 2_566
O5 H5 N2 0.88(5) 1.79(5) 2.672(3) 174(4) .
O6 H6 N1 0.84(5) 1.91(5) 2.731(4) 169(5) 2_565
O7 H7 N5 0.84(5) 1.87(5) 2.688(4) 164(5) 1_565
O8 H8 O6 0.92(3) 1.81(4) 2.737(3) 177(3) 2_675
